data_7063253
loop_
_publ_author_name
Swati,
'Yadav, Sweta'
'Shahid, Omair'
'Prakash, Jai'

_publ_section_title
;
 Syntheses of a series of BaCu2&#x2212;xAgxSe2 (x = 0 -- 1.0) selenides
 and evaluation of their thermoelectric properties
;
_journal_issue 24
_journal_name_full 'New Journal of Chemistry'
_journal_page_first 11129
_journal_page_last 11139
_journal_paper_doi 10.1039/D4NJ00989D
_journal_volume 48
_journal_year 2024
_chemical_formula_sum 'Ag0.43 Ba Cu1.57 Se2'
_chemical_formula_weight 441.40
_space_group_crystal_system orthorhombic
_space_group_IT_number 62
_space_group_name_Hall '-P 2ac 2n'
_space_group_name_H-M_alt 'P n m a'
_audit_creation_method SHELXL-2017/1
_audit_update_record
;
2024-02-13 deposited with the CCDC.	2024-05-20 downloaded from the CCDC.
;
_cell_angle_alpha 90
_cell_angle_beta 90
_cell_angle_gamma 90
_cell_formula_units_Z 4
_cell_length_a 9.7849(6)
_cell_length_b 4.2614(3)
_cell_length_c 10.9321(7)
_cell_measurement_reflns_used 7896
_cell_measurement_temperature 298(2)
_cell_measurement_theta_max 30.3
_cell_measurement_theta_min 3.7
_cell_volume 455.84(5)
_computing_cell_refinement 'Bruker SAINT'
_computing_data_collection 'Bruker APEX2'
_computing_data_reduction 'Bruker SAINT'
_computing_molecular_graphics 'Bruker SHELXTL'
_computing_publication_material 'Bruker SHELXTL'
_computing_structure_refinement 'SHELXL-2017/1 (Sheldrick, 2017)'
_computing_structure_solution 'SHELXT 2014/5 (Sheldrick, 2014)'
_diffrn_ambient_temperature 298(2)
_diffrn_measured_fraction_theta_full 1.000
_diffrn_measured_fraction_theta_max 0.999
_diffrn_measurement_device_type 'Bruker APEX-II CCD'
_diffrn_measurement_method '\f and \w scans'
_diffrn_radiation_type MoK\a
_diffrn_radiation_wavelength 0.71073
_diffrn_reflns_av_R_equivalents 0.0565
_diffrn_reflns_av_unetI/netI 0.0269
_diffrn_reflns_Laue_measured_fraction_full 1.000
_diffrn_reflns_Laue_measured_fraction_max 0.999
_diffrn_reflns_limit_h_max 13
_diffrn_reflns_limit_h_min -13
_diffrn_reflns_limit_k_max 6
_diffrn_reflns_limit_k_min -6
_diffrn_reflns_limit_l_max 13
_diffrn_reflns_limit_l_min -15
_diffrn_reflns_number 7896
_diffrn_reflns_point_group_measured_fraction_full 1.000
_diffrn_reflns_point_group_measured_fraction_max 0.999
_diffrn_reflns_theta_full 25.242
_diffrn_reflns_theta_max 30.498
_diffrn_reflns_theta_min 2.794
_diffrn_source 'micro-focus sealed X-ray tube'
_exptl_absorpt_coefficient_mu 33.388
_exptl_absorpt_correction_T_max 0.7461
_exptl_absorpt_correction_T_min 0.4675
_exptl_absorpt_correction_type multi-scan
_exptl_absorpt_process_details multi-scan
_exptl_crystal_colour Black
_exptl_crystal_density_diffrn 6.432
_exptl_crystal_description Block
_exptl_crystal_F_000 759
_exptl_crystal_size_max 0.069
_exptl_crystal_size_mid 0.055
_exptl_crystal_size_min 0.043
_refine_diff_density_max 1.409
_refine_diff_density_min -1.824
_refine_diff_density_rms 0.341
_refine_ls_extinction_coef 0.0110(5)
_refine_ls_extinction_expression Fc^*^=kFc[1+0.001xFc^2^\l^3^/sin(2\q)]^-1/4^
_refine_ls_extinction_method 'SHELXL-2017/1 (Sheldrick 2017)'
_refine_ls_goodness_of_fit_ref 1.165
_refine_ls_hydrogen_treatment undef
_refine_ls_matrix_type full
_refine_ls_number_parameters 34
_refine_ls_number_reflns 775
_refine_ls_number_restraints 0
_refine_ls_restrained_S_all 1.165
_refine_ls_R_factor_all 0.0310
_refine_ls_R_factor_gt 0.0242
_refine_ls_shift/su_max 0.000
_refine_ls_shift/su_mean 0.000
_refine_ls_structure_factor_coef Fsqd
_refine_ls_weighting_details 'w=1/[\s^2^(Fo^2^)+(0.0220P)^2^+0.4334P] where P=(Fo^2^+2Fc^2^)/3'
_refine_ls_weighting_scheme calc
_refine_ls_wR_factor_gt 0.0510
_refine_ls_wR_factor_ref 0.0530
_reflns_Friedel_coverage 0.000
_reflns_number_gt 678
_reflns_number_total 775
_reflns_threshold_expression 'I > 2\s(I)'
_cod_data_source_file d4nj00989d2.cif
_cod_data_source_block BaAgCuSe2
_cod_depositor_comments 'Adding full bibliography for 7063250--7063254.cif.'
_cod_database_code 7063253
_shelx_shelxl_version_number 2017/1
_shelx_space_group_comment
;
The symmetry employed for this shelxl refinement is uniquely defined
by the following loop, which should always be used as a source of
symmetry information in preference to the above space-group names.
They are only intended as comments.
;
_exptl_absorpt_special_details SADABS-2016/2

loop_
_space_group_symop_operation_xyz
'x, y, z'
'-x+1/2, -y, z+1/2'
'-x, y+1/2, -z'
'x+1/2, -y+1/2, -z+1/2'
'-x, -y, -z'
'x-1/2, y, -z-1/2'
'x, -y-1/2, z'
'-x-1/2, y-1/2, z-1/2'

loop_
_atom_site_label
_atom_site_type_symbol
_atom_site_fract_x
_atom_site_fract_y
_atom_site_fract_z
_atom_site_U_iso_or_equiv
_atom_site_adp_type
_atom_site_occupancy
_atom_site_site_symmetry_order
_atom_site_calc_flag
_atom_site_refinement_flags_posn
_atom_site_refinement_flags_adp
_atom_site_refinement_flags_occupancy
_atom_site_disorder_assembly
_atom_site_disorder_group
Ba1 Ba 0.24228(4) 0.250000 0.32020(3) 0.01331(13) Uani 1 2 d S T P . .
Ag1 Ag 0.05754(8) 0.250000 0.60553(7) 0.0222(3) Uani 0.148(5) 2 d S T P . .
Cu1 Cu 0.05754(8) 0.250000 0.60553(7) 0.0222(3) Uani 0.852(5) 2 d S T P . .
Ag2 Ag 0.07804(7) 0.250000 0.04505(6) 0.0211(2) Uani 0.281(5) 2 d S T P . .
Cu2 Cu 0.07804(7) 0.250000 0.04505(6) 0.0211(2) Uani 0.719(5) 2 d S T P . .
Se1 Se 0.33699(6) 0.250000 0.03548(5) 0.01532(16) Uani 1 2 d S T P . .
Se2 Se 0.48160(6) 0.250000 0.67521(6) 0.01588(16) Uani 1 2 d S T P . .

loop_
_atom_site_aniso_label
_atom_site_aniso_U_11
_atom_site_aniso_U_22
_atom_site_aniso_U_33
_atom_site_aniso_U_23
_atom_site_aniso_U_13
_atom_site_aniso_U_12
Ba1 0.0174(2) 0.01122(19) 0.01131(19) 0.000 0.00063(12) 0.000
Ag1 0.0247(4) 0.0184(4) 0.0236(4) 0.000 0.0056(3) 0.000
Cu1 0.0247(4) 0.0184(4) 0.0236(4) 0.000 0.0056(3) 0.000
Ag2 0.0192(4) 0.0256(4) 0.0185(4) 0.000 -0.0015(3) 0.000
Cu2 0.0192(4) 0.0256(4) 0.0185(4) 0.000 -0.0015(3) 0.000
Se1 0.0201(3) 0.0151(3) 0.0108(3) 0.000 0.0014(2) 0.000
Se2 0.0162(3) 0.0139(3) 0.0175(3) 0.000 0.0023(2) 0.000

loop_
_atom_type_symbol
_atom_type_description
_atom_type_scat_dispersion_real
_atom_type_scat_dispersion_imag
_atom_type_scat_source
Ag Ag -0.8971 1.1015 'International Tables Vol C Tables 4.2.6.8 and 6.1.1.4'
Ba Ba -0.3244 2.2819 'International Tables Vol C Tables 4.2.6.8 and 6.1.1.4'
Cu Cu 0.3201 1.2651 'International Tables Vol C Tables 4.2.6.8 and 6.1.1.4'
Se Se -0.0929 2.2259 'International Tables Vol C Tables 4.2.6.8 and 6.1.1.4'

loop_
_geom_angle_atom_site_label_1
_geom_angle_atom_site_label_2
_geom_angle_atom_site_label_3
_geom_angle
_geom_angle_site_symmetry_1
_geom_angle_site_symmetry_3
_geom_angle_publ_flag
Se1 Ba1 Se1 139.281(8) . 2_565 ?
Se1 Ba1 Se1 139.281(8) . 2 ?
Se1 Ba1 Se1 81.382(17) 2_565 2 ?
Se1 Ba1 Ag2 44.693(16) . . ?
Se1 Ba1 Ag2 121.554(14) 2_565 . ?
Se1 Ba1 Ag2 121.554(14) 2 . ?
Se1 Ba1 Se2 77.873(14) . 5_666 ?
Se1 Ba1 Se2 76.832(13) 2_565 5_666 ?
Se1 Ba1 Se2 125.420(17) 2 5_666 ?
Ag2 Ba1 Se2 112.508(15) . 5_666 ?
Se1 Ba1 Se2 77.873(14) . 5_656 ?
Se1 Ba1 Se2 125.420(17) 2_565 5_656 ?
Se1 Ba1 Se2 76.832(13) 2 5_656 ?
Ag2 Ba1 Se2 112.508(15) . 5_656 ?
Se2 Ba1 Se2 76.511(16) 5_666 5_656 ?
Se1 Ba1 Se2 74.947(15) . 2_554 ?
Se1 Ba1 Se2 125.736(17) 2_565 2_554 ?
Se1 Ba1 Se2 77.114(13) 2 2_554 ?
Ag2 Ba1 Se2 45.093(11) . 2_554 ?
Se2 Ba1 Se2 152.815(13) 5_666 2_554 ?
Se2 Ba1 Se2 97.070(7) 5_656 2_554 ?
Se1 Ba1 Se2 74.947(15) . 2_564 ?
Se1 Ba1 Se2 77.114(13) 2_565 2_564 ?
Se1 Ba1 Se2 125.736(17) 2 2_564 ?
Ag2 Ba1 Se2 45.093(11) . 2_564 ?
Se2 Ba1 Se2 97.070(7) 5_666 2_564 ?
Se2 Ba1 Se2 152.815(13) 5_656 2_564 ?
Se2 Ba1 Se2 76.476(15) 2_554 2_564 ?
Se1 Ba1 Ag2 97.572(18) . 6_656 ?
Se1 Ba1 Ag2 85.523(15) 2_565 6_656 ?
Se1 Ba1 Ag2 85.523(15) 2 6_656 ?
Ag2 Ba1 Ag2 142.265(18) . 6_656 ?
Se2 Ba1 Ag2 43.751(10) 5_666 6_656 ?
Se2 Ba1 Ag2 43.751(11) 5_656 6_656 ?
Se2 Ba1 Ag2 140.267(9) 2_554 6_656 ?
Se2 Ba1 Ag2 140.267(9) 2_564 6_656 ?
Se1 Ba1 Ag1 166.49(2) . . ?
Se1 Ba1 Ag1 42.092(9) 2_565 . ?
Se1 Ba1 Ag1 42.092(9) 2 . ?
Ag2 Ba1 Ag1 121.79(2) . . ?
Se2 Ba1 Ag1 112.401(16) 5_666 . ?
Se2 Ba1 Ag1 112.401(16) 5_656 . ?
Se2 Ba1 Ag1 94.547(17) 2_554 . ?
Se2 Ba1 Ag1 94.547(17) 2_564 . ?
Ag2 Ba1 Ag1 95.943(19) 6_656 . ?
Se1 Ag1 Se1 117.81(4) 2_565 2 ?
Se1 Ag1 Se2 114.63(2) 2_565 6_557 ?
Se1 Ag1 Se2 114.63(2) 2 6_557 ?
Se1 Ag1 Se1 99.13(3) 2_565 6_556 ?
Se1 Ag1 Se1 99.13(3) 2 6_556 ?
Se2 Ag1 Se1 108.31(3) 6_557 6_556 ?
Se1 Ag1 Ag1 118.29(4) 2_565 5_556 ?
Se1 Ag1 Ag1 51.705(17) 2 5_556 ?
Se2 Ag1 Ag1 124.10(3) 6_557 5_556 ?
Se1 Ag1 Ag1 47.42(2) 6_556 5_556 ?
Se1 Ag1 Ag1 51.705(17) 2_565 5_566 ?
Se1 Ag1 Ag1 118.29(4) 2 5_566 ?
Se2 Ag1 Ag1 124.10(3) 6_557 5_566 ?
Se1 Ag1 Ag1 47.42(2) 6_556 5_566 ?
Ag1 Ag1 Ag1 79.38(4) 5_556 5_566 ?
Se1 Ag1 Ba1 61.69(2) 2_565 . ?
Se1 Ag1 Ba1 61.69(2) 2 . ?
Se2 Ag1 Ba1 167.13(3) 6_557 . ?
Se1 Ag1 Ba1 84.56(2) 6_556 . ?
Ag1 Ag1 Ba1 64.59(2) 5_556 . ?
Ag1 Ag1 Ba1 64.59(2) 5_566 . ?
Se1 Ag1 Ba1 152.34(3) 2_565 5_556 ?
Se1 Ag1 Ba1 84.473(17) 2 5_556 ?
Se2 Ag1 Ba1 63.736(18) 6_557 5_556 ?
Se1 Ag1 Ba1 58.969(16) 6_556 5_556 ?
Ag1 Ag1 Ba1 61.211(19) 5_556 5_556 ?
Ag1 Ag1 Ba1 104.53(3) 5_566 5_556 ?
Ba1 Ag1 Ba1 125.800(18) . 5_556 ?
Se1 Ag1 Ba1 84.473(17) 2_565 5_566 ?
Se1 Ag1 Ba1 152.34(3) 2 5_566 ?
Se2 Ag1 Ba1 63.736(18) 6_557 5_566 ?
Se1 Ag1 Ba1 58.969(17) 6_556 5_566 ?
Ag1 Ag1 Ba1 104.53(3) 5_556 5_566 ?
Ag1 Ag1 Ba1 61.211(19) 5_566 5_566 ?
Ba1 Ag1 Ba1 125.800(18) . 5_566 ?
Ba1 Ag1 Ba1 69.980(15) 5_556 5_566 ?
Se1 Ag1 Ba1 59.081(19) 2_565 2_565 ?
Se1 Ag1 Ba1 117.74(3) 2 2_565 ?
Se2 Ag1 Ba1 63.516(19) 6_557 2_565 ?
Se1 Ag1 Ba1 142.545(12) 6_556 2_565 ?
Ag1 Ag1 Ba1 168.01(4) 5_556 2_565 ?
Ag1 Ag1 Ba1 104.348(13) 5_566 2_565 ?
Ba1 Ag1 Ba1 106.342(17) . 2_565 ?
Ba1 Ag1 Ba1 127.25(2) 5_556 2_565 ?
Ba1 Ag1 Ba1 87.106(11) 5_566 2_565 ?
Se1 Ag1 Ba1 117.74(3) 2_565 2 ?
Se1 Ag1 Ba1 59.081(19) 2 2 ?
Se2 Ag1 Ba1 63.516(19) 6_557 2 ?
Se1 Ag1 Ba1 142.545(12) 6_556 2 ?
Ag1 Ag1 Ba1 104.348(13) 5_556 2 ?
Ag1 Ag1 Ba1 168.01(4) 5_566 2 ?
Ba1 Ag1 Ba1 106.342(17) . 2 ?
Ba1 Ag1 Ba1 87.106(11) 5_556 2 ?
Ba1 Ag1 Ba1 127.25(2) 5_566 2 ?
Ba1 Ag1 Ba1 69.755(16) 2_565 2 ?
Se1 Ag2 Se2 109.04(3) . 6_556 ?
Se1 Ag2 Se2 104.14(2) . 2_564 ?
Se2 Ag2 Se2 115.03(2) 6_556 2_564 ?
Se1 Ag2 Se2 104.14(2) . 2_554 ?
Se2 Ag2 Se2 115.03(2) 6_556 2_554 ?
Se2 Ag2 Se2 108.35(3) 2_564 2_554 ?
Se1 Ag2 Ag2 122.03(3) . 5 ?
Se2 Ag2 Ag2 58.23(2) 6_556 5 ?
Se2 Ag2 Ag2 133.33(4) 2_564 5 ?
Se2 Ag2 Ag2 56.799(19) 2_554 5 ?
Se1 Ag2 Ag2 122.03(3) . 5_565 ?
Se2 Ag2 Ag2 58.23(2) 6_556 5_565 ?
Se2 Ag2 Ag2 56.799(19) 2_564 5_565 ?
Se2 Ag2 Ag2 133.33(4) 2_554 5_565 ?
Ag2 Ag2 Ag2 99.08(4) 5 5_565 ?
Se1 Ag2 Ba1 64.25(2) . . ?
Se2 Ag2 Ba1 173.29(3) 6_556 . ?
Se2 Ag2 Ba1 68.100(19) 2_564 . ?
Se2 Ag2 Ba1 68.100(19) 2_554 . ?
Ag2 Ag2 Ba1 124.55(2) 5 . ?
Ag2 Ag2 Ba1 124.55(2) 5_565 . ?
Se1 Ag2 Ba1 158.21(3) . 6_556 ?
Se2 Ag2 Ba1 92.75(2) 6_556 6_556 ?
Se2 Ag2 Ba1 64.900(18) 2_564 6_556 ?
Se2 Ag2 Ba1 64.900(18) 2_554 6_556 ?
Ag2 Ag2 Ba1 69.28(3) 5 6_556 ?
Ag2 Ag2 Ba1 69.28(3) 5_565 6_556 ?
Ba1 Ag2 Ba1 93.964(17) . 6_556 ?
Se1 Ag2 Ba1 59.836(16) . 2_554 ?
Se2 Ag2 Ba1 63.549(17) 6_556 2_554 ?
Se2 Ag2 Ba1 158.87(2) 2_564 2_554 ?
Se2 Ag2 Ba1 89.905(14) 2_554 2_554 ?
Ag2 Ag2 Ba1 65.61(2) 5 2_554 ?
Ag2 Ag2 Ba1 117.64(3) 5_565 2_554 ?
Ba1 Ag2 Ba1 111.240(16) . 2_554 ?
Ba1 Ag2 Ba1 134.895(13) 6_556 2_554 ?
Se1 Ag2 Ba1 59.836(16) . 2_564 ?
Se2 Ag2 Ba1 63.549(17) 6_556 2_564 ?
Se2 Ag2 Ba1 89.905(14) 2_564 2_564 ?
Se2 Ag2 Ba1 158.87(2) 2_554 2_564 ?
Ag2 Ag2 Ba1 117.64(3) 5 2_564 ?
Ag2 Ag2 Ba1 65.61(2) 5_565 2_564 ?
Ba1 Ag2 Ba1 111.240(16) . 2_564 ?
Ba1 Ag2 Ba1 134.895(13) 6_556 2_564 ?
Ba1 Ag2 Ba1 70.373(14) 2_554 2_564 ?
Ag1 Se1 Ag1 117.81(4) 2_564 2_554 ?
Ag1 Se1 Ag2 113.68(2) 2_564 . ?
Ag1 Se1 Ag2 113.68(2) 2_554 . ?
Ag1 Se1 Ag1 80.87(3) 2_564 6_656 ?
Ag1 Se1 Ag1 80.87(3) 2_554 6_656 ?
Ag2 Se1 Ag1 146.83(3) . 6_656 ?
Ag1 Se1 Ba1 79.83(2) 2_564 . ?
Ag1 Se1 Ba1 79.83(2) 2_554 . ?
Ag2 Se1 Ba1 71.06(2) . . ?
Ag1 Se1 Ba1 142.12(3) 6_656 . ?
Ag1 Se1 Ba1 151.45(3) 2_564 2_554 ?
Ag1 Se1 Ba1 76.219(17) 2_554 2_554 ?
Ag2 Se1 Ba1 78.027(19) . 2_554 ?
Ag1 Se1 Ba1 76.973(18) 6_656 2_554 ?
Ba1 Se1 Ba1 128.496(13) . 2_554 ?
Ag1 Se1 Ba1 76.219(17) 2_564 2_564 ?
Ag1 Se1 Ba1 151.45(3) 2_554 2_564 ?
Ag2 Se1 Ba1 78.027(19) . 2_564 ?
Ag1 Se1 Ba1 76.973(18) 6_656 2_564 ?
Ba1 Se1 Ba1 128.496(13) . 2_564 ?
Ba1 Se1 Ba1 81.383(17) 2_554 2_564 ?
Ag1 Se2 Ag2 141.37(4) 6_657 6_656 ?
Ag1 Se2 Ag2 125.661(16) 6_657 2 ?
Ag2 Se2 Ag2 64.97(2) 6_656 2 ?
Ag1 Se2 Ag2 125.661(17) 6_657 2_565 ?
Ag2 Se2 Ag2 64.97(2) 6_656 2_565 ?
Ag2 Se2 Ag2 108.35(3) 2 2_565 ?
Ag1 Se2 Ba1 75.74(2) 6_657 5_666 ?
Ag2 Se2 Ba1 74.160(18) 6_656 5_666 ?
Ag2 Se2 Ba1 133.18(3) 2 5_666 ?
Ag2 Se2 Ba1 71.348(16) 2_565 5_666 ?
Ag1 Se2 Ba1 75.74(2) 6_657 5_656 ?
Ag2 Se2 Ba1 74.160(18) 6_656 5_656 ?
Ag2 Se2 Ba1 71.348(16) 2 5_656 ?
Ag2 Se2 Ba1 133.18(3) 2_565 5_656 ?
Ba1 Se2 Ba1 76.511(16) 5_666 5_656 ?
Ag1 Se2 Ba1 75.443(19) 6_657 2 ?
Ag2 Se2 Ba1 131.367(17) 6_656 2 ?
Ag2 Se2 Ba1 66.808(16) 2 2 ?
Ag2 Se2 Ba1 127.58(3) 2_565 2 ?
Ba1 Se2 Ba1 151.18(2) 5_666 2 ?
Ba1 Se2 Ba1 96.297(8) 5_656 2 ?
Ag1 Se2 Ba1 75.443(19) 6_657 2_565 ?
Ag2 Se2 Ba1 131.367(17) 6_656 2_565 ?
Ag2 Se2 Ba1 127.58(3) 2 2_565 ?
Ag2 Se2 Ba1 66.808(17) 2_565 2_565 ?
Ba1 Se2 Ba1 96.297(8) 5_666 2_565 ?
Ba1 Se2 Ba1 151.18(2) 5_656 2_565 ?
Ba1 Se2 Ba1 76.475(15) 2 2_565 ?

loop_
_geom_bond_atom_site_label_1
_geom_bond_atom_site_label_2
_geom_bond_distance
_geom_bond_site_symmetry_2
_geom_bond_publ_flag
Ba1 Se1 3.2477(7) . ?
Ba1 Se1 3.2680(5) 2_565 ?
Ba1 Se1 3.2680(5) 2 ?
Ba1 Ag2 3.4104(8) . ?
Ba1 Se2 3.4412(6) 5_666 ?
Ba1 Se2 3.4412(6) 5_656 ?
Ba1 Se2 3.4426(6) 2_554 ?
Ba1 Se2 3.4425(6) 2_564 ?
Ba1 Ag2 3.6005(8) 6_656 ?
Ba1 Ag1 3.6051(8) . ?
Ag1 Se1 2.4882(5) 2_565 ?
Ag1 Se1 2.4882(5) 2 ?
Ag1 Se2 2.5095(9) 6_557 ?
Ag1 Se1 2.6521(10) 6_556 ?
Ag1 Ag1 3.3364(12) 5_556 ?
Ag1 Ag1 3.3364(12) 5_566 ?
Ag2 Se1 2.5359(9) . ?
Ag2 Se2 2.5863(9) 6_556 ?
Ag2 Se2 2.6278(6) 2_564 ?
Ag2 Se2 2.6278(6) 2_554 ?
Ag2 Ag2 2.8004(9) 5 ?
Ag2 Ag2 2.8004(9) 5_565 ?
